data_7034886
loop_
_publ_author_name
'Heine, Johanna'

_publ_section_title
;
 A step closer to the binary: the [Bi6I20](2-) anion.
;
_journal_issue 21
_journal_name_full 'Dalton transactions (Cambridge, England : 2003)'
_journal_page_first 10069
_journal_page_last 10077
_journal_paper_doi 10.1039/c5dt00813a
_journal_volume 44
_journal_year 2015
_chemical_formula_moiety 'Bi6 I20, 2(C24 H30 N2 Na O6), 3(C2 H3 N)'
_chemical_formula_sum 'C54 H69 Bi6 I20 N7 Na2 O12'
_chemical_formula_weight 4846.02
_space_group_crystal_system triclinic
_space_group_IT_number 2
_space_group_name_Hall '-P 1'
_space_group_name_H-M_alt 'P -1'
_symmetry_space_group_name_Hall '-P 1'
_symmetry_space_group_name_H-M 'P -1'
_atom_sites_solution_hydrogens geom
_atom_sites_solution_primary direct
_audit_creation_date 2015-03-30
_audit_creation_method
;
Olex2 1.2
(compiled 2015.01.26 svn.r3150 for OlexSys, GUI svn.r4998)
;
_audit_update_record
;
2015-04-02 deposited with the CCDC.
2015-04-29 downloaded from the CCDC.
;
_cell_angle_alpha 96.034(5)
_cell_angle_beta 100.883(5)
_cell_angle_gamma 102.490(5)
_cell_formula_units_Z 2
_cell_length_a 14.372(3)
_cell_length_b 19.388(3)
_cell_length_c 19.648(4)
_cell_measurement_reflns_used 9760
_cell_measurement_temperature 100
_cell_measurement_theta_max 25.35
_cell_measurement_theta_min 2.319
_cell_volume 5187.9(17)
_computing_data_collection 'Bruker APEX2 v2014.11-0'
_computing_molecular_graphics 'Olex2 (Dolomanov et al., 2009)'
_computing_publication_material 'Olex2 (Dolomanov et al., 2009)'
_computing_structure_refinement 'XL (Sheldrick, 2008)'
_computing_structure_solution 'ShelXS (Sheldrick, 2008)'
_diffrn_ambient_temperature 100.02
_diffrn_detector_area_resol_mean 10.4167
_diffrn_measured_fraction_theta_full 0.997
_diffrn_measured_fraction_theta_max 0.986
_diffrn_measurement_device_type 'Bruker D8 QUEST area detector'
_diffrn_measurement_method '\w and \f scans'
_diffrn_radiation_type MoK\a
_diffrn_radiation_wavelength 0.71073
_diffrn_reflns_av_R_equivalents 0.0566
_diffrn_reflns_av_unetI/netI 0.0456
_diffrn_reflns_laue_measured_fraction_full 0.997
_diffrn_reflns_laue_measured_fraction_max 0.986
_diffrn_reflns_limit_h_max 16
_diffrn_reflns_limit_h_min -17
_diffrn_reflns_limit_k_max 23
_diffrn_reflns_limit_k_min -23
_diffrn_reflns_limit_l_max 23
_diffrn_reflns_limit_l_min 0
_diffrn_reflns_number 103600
_diffrn_reflns_point_group_measured_fraction_full 0.997
_diffrn_reflns_point_group_measured_fraction_max 0.986
_diffrn_reflns_theta_full 25.242
_diffrn_reflns_theta_max 25.437
_diffrn_reflns_theta_min 2.321
_diffrn_source 'microfocus sealed X-ray tube'
_exptl_absorpt_coefficient_mu 16.146
_exptl_absorpt_correction_T_max 0.745196
_exptl_absorpt_correction_T_min 0.394403
_exptl_absorpt_correction_type multi-scan
_exptl_absorpt_process_details
;
 TWINABS-2012/1 (Bruker,2012) was used for absorption correction.
 
For component 1:
 wR2(int) was 0.1709 before and 0.0511 after correction.
 The Ratio of minimum to maximum transmission not present.
 The \l/2 correction factor is Not present
 
For component 2:
 wR2(int) was 0.1704 before and 0.0577 after correction.
 The Ratio of minimum to maximum transmission is 0.53.
 The \l/2 correction factor is Not present

Final HKLF 4 output contains 103600 reflections, Rint = 0.0566
 (61448 with I > 3sig(I), Rint = 0.0469)
;
_exptl_crystal_colour red
_exptl_crystal_colour_primary red
_exptl_crystal_density_diffrn 3.102
_exptl_crystal_description block
_exptl_crystal_F_000 4236
_exptl_crystal_size_max 0.151
_exptl_crystal_size_mid 0.145
_exptl_crystal_size_min 0.132
_refine_diff_density_max 3.734
_refine_diff_density_min -1.763
_refine_diff_density_rms 0.371
_refine_ls_extinction_method none
_refine_ls_goodness_of_fit_ref 1.119
_refine_ls_hydrogen_treatment constr
_refine_ls_matrix_type full
_refine_ls_number_parameters 873
_refine_ls_number_reflns 18828
_refine_ls_number_restraints 120
_refine_ls_restrained_S_all 1.116
_refine_ls_R_factor_all 0.0827
_refine_ls_R_factor_gt 0.0576
_refine_ls_shift/su_max 0.001
_refine_ls_shift/su_mean 0.000
_refine_ls_structure_factor_coef Fsqd
_refine_ls_weighting_details 'w=1/[\s^2^(Fo^2^)+(0.0202P)^2^+220.5093P] where P=(Fo^2^+2Fc^2^)/3'
_refine_ls_weighting_scheme calc
_refine_ls_wR_factor_gt 0.1085
_refine_ls_wR_factor_ref 0.1205
_reflns_Friedel_coverage 0.000
_reflns_number_gt 15244
_reflns_number_total 18828
_reflns_threshold_expression 'I > 2\s(I)'
_cod_data_source_file c5dt00813a2.cif
_cod_data_source_block compound3
_cod_depositor_comments 'Adding full bibliography for 7034884--7034887.cif.'
_cod_original_cell_volume 5187.9(16)
_cod_database_code 7034886
_shelx_space_group_comment
;
The symmetry employed for this shelxl refinement is uniquely defined
by the following loop, which should always be used as a source of
symmetry information in preference to the above space-group names.
They are only intended as comments.
;
_olex2_refinement_description
;
1. Twinned data refinement
 Scales: 0.6323(9) 0.3677(9)
2. Fixed Uiso
 At 1.2 times of:
  All C(H) groups, All C(H,H) groups
 At 1.5 times of:
  All C(H,H,H) groups
3. Uiso/Uaniso restraints and constraints
Uanis(C22) \\sim Ueq, Uanis(C21) \\sim Ueq, Uanis(N3) \\sim Ueq, Uanis(C45)
\\sim Ueq, Uanis(C34) \\sim Ueq, Uanis(C31) \\sim Ueq, Uanis(C29) \\sim Ueq,
Uanis(C40) \\sim Ueq, Uanis(N2) \\sim Ueq, Uanis(C43) \\sim Ueq, Uanis(C1)
\\sim Ueq, Uanis(C19) \\sim Ueq, Uanis(C12) \\sim Ueq, Uanis(C3) \\sim Ueq,
Uanis(C13) \\sim Ueq, Uanis(N1) \\sim Ueq, Uanis(C41) \\sim Ueq, Uanis(C42)
\\sim Ueq: with sigma of 0.01 and sigma for terminal atoms of 0.02
Uanis(C7) \\sim Ueq: with sigma of 0.01 and sigma for terminal atoms of 0.02
Uanis(C33) \\sim Ueq: with sigma of 0.01 and sigma for terminal atoms of 0.02
4.a Secondary CH2 refined with riding coordinates:
 C34(H34A,H34B), C21(H21A,H21B), C32(H32A,H32B), C31(H31A,H31B), C13(H13A,
 H13B), C22(H22A,H22B), C24(H24A,H24B), C11(H11A,H11B), C12(H12A,H12B), C4(H4A,
 H4B), C23(H23A,H23B), C33(H33A,H33B), C14(H14A,H14B), C2(H2A,H2B), C3(H3A,H3B),
  C1(H1A,H1B)
4.b Aromatic/amide H refined with riding coordinates:
 C19(H19), C39(H39), C27(H27), C37(H37), C17(H17), C29(H29), C26(H26),
 C18(H18), C16(H16), C6(H6), C36(H36), C8(H8), C9(H9), C28(H28), C38(H38),
 C7(H7)
4.c Idealised Me refined as rotating group:
 C44(H44A,H44B,H44C), C46(H46A,H46B,H46C), C48(H48A,H48B,H48C), C42(H42A,H42B,
 H42C), C54(H54A,H54B,H54C), C50(H50A,H50B,H50C), C52(H52A,H52B,H52C)
;
_shelx_shelxl_version_number 2014/7
_olex2_submission_special_instructions 'No special instructions were received'

loop_
_space_group_symop_operation_xyz
'x, y, z'
'-x, -y, -z'

loop_
_atom_site_label
_atom_site_type_symbol
_atom_site_fract_x
_atom_site_fract_y
_atom_site_fract_z
_atom_site_U_iso_or_equiv
_atom_site_adp_type
_atom_site_occupancy
_atom_site_site_symmetry_order
_atom_site_calc_flag
_atom_site_refinement_flags_posn
_atom_site_refinement_flags_adp
Bi1 Bi 0.54598(6) 0.72964(4) 0.30131(4) 0.01909(17) Uani 1 1 d . .
Bi4 Bi 1.05184(6) 0.80435(4) 0.23559(4) 0.01767(17) Uani 1 1 d . .
Bi6 Bi 1.22510(6) 0.63641(4) 0.22176(4) 0.02146(19) Uani 1 1 d . .
Bi3 Bi 0.72985(6) 0.72459(4) 0.13808(4) 0.02028(18) Uani 1 1 d . .
Bi5 Bi 1.38023(6) 0.90297(4) 0.31597(4) 0.02022(18) Uani 1 1 d . .
Bi2 Bi 0.86906(6) 0.80028(4) 0.40004(4) 0.01922(18) Uani 1 1 d . .
I16 I 1.08011(10) 0.69294(7) 0.12059(7) 0.0203(3) Uani 1 1 d . .
I15 I 1.20700(10) 0.76499(7) 0.34317(7) 0.0171(3) Uani 1 1 d . .
I7 I 0.57278(10) 0.61764(7) 0.18686(7) 0.0202(3) Uani 1 1 d . .
I12 I 0.89346(10) 0.68483(7) 0.26629(7) 0.0187(3) Uani 1 1 d . .
I5 I 0.71024(10) 0.84339(7) 0.27015(7) 0.0186(3) Uani 1 1 d . .
I2 I 0.40037(10) 0.77185(7) 0.19113(7) 0.0205(3) Uani 1 1 d . .
I1 I 0.52520(11) 0.84206(8) 0.41430(7) 0.0235(3) Uani 1 1 d . .
I9 I 1.02470(10) 0.91208(7) 0.35064(7) 0.0204(3) Uani 1 1 d . .
I11 I 0.90519(11) 0.84289(7) 0.11894(8) 0.0237(3) Uani 1 1 d . .
I6 I 0.69277(10) 0.68343(7) 0.41354(7) 0.0205(3) Uani 1 1 d . .
I3 I 0.38991(10) 0.61160(7) 0.33678(8) 0.0226(3) Uani 1 1 d . .
I14 I 1.21014(10) 0.92224(7) 0.20080(8) 0.0228(3) Uani 1 1 d . .
I20 I 1.24633(12) 0.53234(8) 0.11336(8) 0.0288(3) Uani 1 1 d . .
I13 I 0.74619(12) 0.61526(8) 0.03339(8) 0.0322(4) Uani 1 1 d . .
I8 I 0.59281(12) 0.77512(8) 0.04649(8) 0.0318(4) Uani 1 1 d . .
I4 I 0.84827(11) 0.90262(8) 0.50841(8) 0.0297(3) Uani 1 1 d . .
I17 I 1.07852(12) 0.54066(9) 0.26614(9) 0.0351(4) Uani 1 1 d . .
I10 I 1.00903(11) 0.74732(9) 0.48699(9) 0.0353(4) Uani 1 1 d . .
I18 I 1.34162(12) 0.99103(8) 0.42662(9) 0.0378(4) Uani 1 1 d . .
I19 I 1.53083(11) 1.01238(8) 0.28701(8) 0.0315(3) Uani 1 1 d . .
Na1 Na 0.9315(6) 1.1570(4) 0.1373(4) 0.0255(19) Uani 1 1 d . .
Na2 Na 0.5472(7) 0.3502(4) 0.3491(4) 0.0265(19) Uani 1 1 d . .
O1 O 1.1003(11) 1.2369(7) 0.1353(7) 0.024(3) Uani 1 1 d . .
O7 O 0.7249(10) 0.4386(7) 0.3514(7) 0.022(3) Uani 1 1 d . .
O2 O 0.9281(11) 1.2559(8) 0.0582(8) 0.026(3) Uani 1 1 d . .
O4 O 0.7528(11) 1.0613(7) 0.1266(8) 0.026(4) Uani 1 1 d . .
O9 O 0.3855(10) 0.3608(7) 0.2708(7) 0.022(3) Uani 1 1 d . .
O6 O 1.0944(11) 1.1493(8) 0.2217(7) 0.023(3) Uani 1 1 d . .
O3 O 0.7556(11) 1.1575(8) 0.0481(7) 0.027(4) Uani 1 1 d . .
O11 O 0.5453(10) 0.2515(8) 0.4307(7) 0.023(3) Uani 1 1 d . .
O8 O 0.5610(12) 0.4363(8) 0.2542(8) 0.030(4) Uani 1 1 d . .
O10 O 0.3765(10) 0.2707(8) 0.3542(8) 0.026(3) Uani 1 1 d . .
O12 O 0.7170(11) 0.3491(8) 0.4351(8) 0.027(3) Uani 1 1 d . .
O5 O 0.9180(10) 1.0660(7) 0.2257(8) 0.025(3) Uani 1 1 d . .
N4 N 0.5868(15) 0.2648(10) 0.2657(10) 0.030(4) Uani 1 1 d . .
C30 C 0.2949(15) 0.2960(11) 0.3412(11) 0.023(5) Uani 1 1 d . .
C25 C 0.3006(16) 0.3458(11) 0.2946(11) 0.023(5) Uani 1 1 d . .
N1 N 0.8929(14) 1.2396(10) 0.2238(10) 0.031(4) Uani 1 1 d . U
C19 C 1.2654(15) 1.2286(11) 0.1212(11) 0.022(5) Uani 1 1 d . U
H19 H 1.2683 1.2609 0.0881 0.026 Uiso 1 1 calc R .
C34 C 0.7102(17) 0.2968(11) 0.4814(11) 0.025(5) Uani 1 1 d . U
H34A H 0.6916 0.3156 0.5244 0.030 Uiso 1 1 calc R .
H34B H 0.7739 0.2847 0.4952 0.030 Uiso 1 1 calc R .
C5 C 0.6947(15) 1.0931(10) 0.0161(11) 0.020(5) Uani 1 1 d . .
C21 C 0.7269(16) 0.4869(12) 0.2983(12) 0.027(5) Uani 1 1 d . U
H21A H 0.7111 0.5320 0.3152 0.032 Uiso 1 1 calc R .
H21B H 0.7918 0.4983 0.2863 0.032 Uiso 1 1 calc R .
C32 C 0.4664(15) 0.1927(11) 0.3982(10) 0.023(5) Uani 1 1 d . .
H32A H 0.4674 0.1521 0.4248 0.028 Uiso 1 1 calc R .
H32B H 0.4721 0.1770 0.3498 0.028 Uiso 1 1 calc R .
C31 C 0.3729(16) 0.2155(11) 0.3966(11) 0.025(5) Uani 1 1 d . U
H31A H 0.3159 0.1750 0.3761 0.030 Uiso 1 1 calc R .
H31B H 0.3680 0.2336 0.4445 0.030 Uiso 1 1 calc R .
C39 C 0.8490(18) 0.5292(12) 0.4367(15) 0.038(6) Uani 1 1 d . .
H39 H 0.8499 0.5629 0.4049 0.045 Uiso 1 1 calc R .
C35 C 0.7831(18) 0.4138(15) 0.4635(13) 0.036(6) Uani 1 1 d . .
C10 C 0.6944(16) 1.0398(11) 0.0621(12) 0.026(5) Uani 1 1 d . .
C13 C 0.9885(16) 1.0963(12) 0.2881(12) 0.026(5) Uani 1 1 d . U
H13A H 0.9803 1.0656 0.3248 0.031 Uiso 1 1 calc R .
H13B H 0.9807 1.1441 0.3054 0.031 Uiso 1 1 calc R .
C27 C 0.1389(19) 0.3563(12) 0.3034(12) 0.034(6) Uani 1 1 d . .
H27 H 0.0839 0.3754 0.2896 0.041 Uiso 1 1 calc R .
C22 C 0.6532(16) 0.4471(12) 0.2387(12) 0.029(5) Uani 1 1 d . U
H22A H 0.6545 0.4736 0.1984 0.034 Uiso 1 1 calc R .
H22B H 0.6672 0.4003 0.2255 0.034 Uiso 1 1 calc R .
C24 C 0.3893(17) 0.4072(12) 0.2188(12) 0.029(5) Uani 1 1 d . .
H24A H 0.3888 0.4561 0.2388 0.035 Uiso 1 1 calc R .
H24B H 0.3328 0.3893 0.1787 0.035 Uiso 1 1 calc R .
C37 C 0.902(2) 0.4993(14) 0.5471(13) 0.040(6) Uani 1 1 d . .
H37 H 0.9407 0.5122 0.5935 0.048 Uiso 1 1 calc R .
N7 N 1.2162(15) 0.8318(11) 0.6394(11) 0.042(5) Uiso 1 1 d . .
C17 C 1.3422(16) 1.1539(11) 0.1901(11) 0.028(5) Uani 1 1 d . .
H17 H 1.3969 1.1346 0.2043 0.034 Uiso 1 1 calc R .
C29 C 0.2123(15) 0.2768(11) 0.3681(10) 0.021(4) Uani 1 1 d . U
H29 H 0.2080 0.2417 0.3985 0.026 Uiso 1 1 calc R .
C15 C 1.1773(18) 1.1638(12) 0.1975(12) 0.031(6) Uani 1 1 d . .
C26 C 0.2232(17) 0.3767(11) 0.2755(13) 0.031(6) Uani 1 1 d . .
H26 H 0.2264 0.4109 0.2442 0.037 Uiso 1 1 calc R .
C11 C 0.7530(18) 1.0073(11) 0.1691(15) 0.039(6) Uani 1 1 d . .
H11A H 0.7754 0.9675 0.1469 0.047 Uiso 1 1 calc R .
H11B H 0.6866 0.9884 0.1766 0.047 Uiso 1 1 calc R .
C41 C 0.8817(15) 1.2798(11) 0.2653(11) 0.024(5) Uani 1 1 d . U
C12 C 0.8213(16) 1.0414(12) 0.2367(12) 0.027(5) Uani 1 1 d . U
H12A H 0.7993 1.0822 0.2574 0.032 Uiso 1 1 calc R .
H12B H 0.8215 1.0064 0.2699 0.032 Uiso 1 1 calc R .
C18 C 1.3417(18) 1.1997(11) 0.1412(11) 0.029(5) Uani 1 1 d . .
H18 H 1.3969 1.2114 0.1209 0.035 Uiso 1 1 calc R .
C4 C 0.7609(17) 1.2131(12) 0.0069(12) 0.031(5) Uani 1 1 d . .
H4A H 0.6976 1.2264 -0.0033 0.037 Uiso 1 1 calc R .
H4B H 0.7773 1.1977 -0.0381 0.037 Uiso 1 1 calc R .
C16 C 1.2586(15) 1.1369(11) 0.2182(11) 0.024(5) Uani 1 1 d . .
H16 H 1.2577 1.1059 0.2526 0.029 Uiso 1 1 calc R .
N2 N 0.9385(17) 1.0674(12) 0.0471(12) 0.046(6) Uani 1 1 d . U
C44 C 0.842(2) 0.9599(15) -0.0460(13) 0.049(7) Uani 1 1 d . .
H44A H 0.8227 0.9758 -0.0912 0.073 Uiso 1 1 calc GR .
H44B H 0.7832 0.9359 -0.0313 0.073 Uiso 1 1 calc GR .
H44C H 0.8834 0.9266 -0.0508 0.073 Uiso 1 1 calc GR .
C6 C 0.6374(19) 1.0748(14) -0.0498(12) 0.038(6) Uani 1 1 d . .
H6 H 0.6367 1.1107 -0.0792 0.046 Uiso 1 1 calc R .
C46 C 0.6644(18) 0.5387(14) 0.5444(14) 0.039(6) Uani 1 1 d . .
H46A H 0.7175 0.5691 0.5286 0.059 Uiso 1 1 calc GR .
H46B H 0.6919 0.5155 0.5827 0.059 Uiso 1 1 calc GR .
H46C H 0.6231 0.5679 0.5609 0.059 Uiso 1 1 calc GR .
C40 C 0.7882(14) 0.4622(10) 0.4163(11) 0.019(4) Uani 1 1 d . U
C47 C 0.6094(14) 0.2255(11) 0.2305(11) 0.023(5) Uani 1 1 d . .
C23 C 0.4827(17) 0.4070(12) 0.1959(12) 0.028(5) Uani 1 1 d . .
H23A H 0.4841 0.3576 0.1784 0.034 Uiso 1 1 calc R .
H23B H 0.4883 0.4359 0.1575 0.034 Uiso 1 1 calc R .
C33 C 0.6348(14) 0.2324(11) 0.4435(10) 0.020(4) Uani 1 1 d . U
H33A H 0.6507 0.2157 0.3987 0.024 Uiso 1 1 calc R .
H33B H 0.6316 0.1933 0.4722 0.024 Uiso 1 1 calc R .
C20 C 1.1845(17) 1.2117(11) 0.1483(12) 0.026(5) Uani 1 1 d . .
C36 C 0.8406(15) 0.4300(13) 0.5280(11) 0.027(5) Uani 1 1 d . .
H36 H 0.8399 0.3961 0.5596 0.033 Uiso 1 1 calc R .
C14 C 1.0870(19) 1.1024(11) 0.2721(12) 0.035(6) Uani 1 1 d . .
H14A H 1.1385 1.1218 0.3151 0.041 Uiso 1 1 calc R .
H14B H 1.0942 1.0550 0.2531 0.041 Uiso 1 1 calc R .
C8 C 0.5783(19) 0.9559(13) -0.0326(15) 0.044(7) Uani 1 1 d . .
H8 H 0.5375 0.9094 -0.0497 0.053 Uiso 1 1 calc R .
C2 C 1.0089(16) 1.3155(12) 0.0877(12) 0.028(5) Uani 1 1 d . .
H2A H 1.0052 1.3342 0.1357 0.034 Uiso 1 1 calc R .
H2B H 1.0079 1.3543 0.0588 0.034 Uiso 1 1 calc R .
N3 N 0.554(2) 0.4421(13) 0.4408(14) 0.055(6) Uani 1 1 d . U
C53 C 1.2065(17) 0.8770(13) 0.6091(13) 0.039(6) Uiso 1 1 d . .
C3 C 0.8403(15) 1.2761(11) 0.0490(11) 0.024(5) Uani 1 1 d . U
H3A H 0.8441 1.3179 0.0237 0.028 Uiso 1 1 calc R .
H3B H 0.8255 1.2896 0.0951 0.028 Uiso 1 1 calc R .
C9 C 0.635(2) 0.9714(14) 0.0354(13) 0.040(6) Uani 1 1 d . .
H9 H 0.6331 0.9350 0.0642 0.047 Uiso 1 1 calc R .
C28 C 0.1372(18) 0.3085(11) 0.3507(12) 0.030(5) Uani 1 1 d . .
H28 H 0.0824 0.2976 0.3717 0.036 Uiso 1 1 calc R .
C45 C 0.609(2) 0.4871(16) 0.4892(17) 0.052(7) Uani 1 1 d . U
C38 C 0.9095(18) 0.5486(12) 0.5034(12) 0.034(6) Uani 1 1 d . .
H38 H 0.9537 0.5943 0.5174 0.041 Uiso 1 1 calc R .
C7 C 0.5817(18) 1.0087(13) -0.0755(14) 0.038(6) Uani 1 1 d . U
H7 H 0.5450 0.9981 -0.1225 0.045 Uiso 1 1 calc R .
C43 C 0.894(2) 1.0201(14) 0.0051(14) 0.039(6) Uani 1 1 d . U
C1 C 1.1000(17) 1.2905(12) 0.0893(12) 0.028(5) Uani 1 1 d . U
H1A H 1.1021 1.2698 0.0416 0.034 Uiso 1 1 calc R .
H1B H 1.1578 1.3310 0.1069 0.034 Uiso 1 1 calc R .
C48 C 0.635(2) 0.1728(12) 0.1847(14) 0.044(7) Uani 1 1 d . .
H48A H 0.5874 0.1611 0.1398 0.065 Uiso 1 1 calc GR .
H48B H 0.6346 0.1296 0.2065 0.065 Uiso 1 1 calc GR .
H48C H 0.7002 0.1920 0.1768 0.065 Uiso 1 1 calc GR .
C42 C 0.8651(18) 1.3324(13) 0.3166(14) 0.041(6) Uani 1 1 d . U
H42A H 0.8723 1.3784 0.2993 0.062 Uiso 1 1 calc GR .
H42B H 0.9127 1.3376 0.3608 0.062 Uiso 1 1 calc GR .
H42C H 0.7989 1.3168 0.3245 0.062 Uiso 1 1 calc GR .
C54 C 1.188(2) 0.9303(15) 0.5656(15) 0.051(7) Uiso 1 1 d . .
H54A H 1.1865 0.9122 0.5168 0.077 Uiso 1 1 calc GR .
H54B H 1.2404 0.9741 0.5815 0.077 Uiso 1 1 calc GR .
H54C H 1.1254 0.9408 0.5690 0.077 Uiso 1 1 calc GR .
C49 C 0.615(2) 0.3537(16) 0.0616(16) 0.055(7) Uiso 1 1 d . .
N5 N 0.626(2) 0.3061(14) 0.0891(15) 0.066(7) Uiso 1 1 d . .
C50 C 0.583(3) 0.4097(18) 0.0255(19) 0.072(10) Uiso 1 1 d . .
H50A H 0.6149 0.4160 -0.0142 0.108 Uiso 1 1 calc GR .
H50B H 0.6017 0.4547 0.0582 0.108 Uiso 1 1 calc GR .
H50C H 0.5123 0.3959 0.0085 0.108 Uiso 1 1 calc GR .
C51 C 0.875(3) 0.463(2) 0.122(2) 0.074(10) Uiso 1 1 d . .
N6 N 0.842(3) 0.4361(19) 0.166(2) 0.101(11) Uiso 1 1 d . .
C52 C 0.936(2) 0.4904(17) 0.0776(17) 0.065(9) Uiso 1 1 d . .
H52A H 0.9092 0.4645 0.0298 0.098 Uiso 1 1 calc GR .
H52B H 1.0014 0.4842 0.0945 0.098 Uiso 1 1 calc GR .
H52C H 0.9382 0.5413 0.0775 0.098 Uiso 1 1 calc GR .

loop_
_atom_site_aniso_label
_atom_site_aniso_U_11
_atom_site_aniso_U_22
_atom_site_aniso_U_33
_atom_site_aniso_U_23
_atom_site_aniso_U_13
_atom_site_aniso_U_12
Bi1 0.0199(4) 0.0219(4) 0.0180(4) 0.0030(3) 0.0057(3) 0.0092(3)
Bi4 0.0168(4) 0.0192(4) 0.0193(4) 0.0040(3) 0.0066(3) 0.0063(3)
Bi6 0.0249(5) 0.0220(4) 0.0207(5) 0.0033(3) 0.0079(4) 0.0096(3)
Bi3 0.0236(5) 0.0196(4) 0.0183(4) 0.0015(3) 0.0059(3) 0.0060(3)
Bi5 0.0191(4) 0.0190(4) 0.0240(4) 0.0007(3) 0.0083(3) 0.0059(3)
Bi2 0.0208(4) 0.0223(4) 0.0176(4) 0.0040(3) 0.0067(3) 0.0089(3)
I16 0.0236(7) 0.0245(7) 0.0151(7) 0.0033(5) 0.0058(6) 0.0090(6)
I15 0.0182(7) 0.0199(7) 0.0151(7) 0.0042(5) 0.0042(5) 0.0078(5)
I7 0.0233(8) 0.0163(7) 0.0224(8) 0.0012(5) 0.0097(6) 0.0043(6)
I12 0.0185(7) 0.0165(7) 0.0232(8) 0.0041(5) 0.0083(6) 0.0047(5)
I5 0.0218(7) 0.0176(7) 0.0181(7) 0.0044(5) 0.0053(6) 0.0070(6)
I2 0.0240(8) 0.0258(8) 0.0156(7) 0.0049(6) 0.0049(6) 0.0129(6)
I1 0.0283(8) 0.0278(8) 0.0160(7) -0.0011(5) 0.0037(6) 0.0132(6)
I9 0.0229(7) 0.0177(7) 0.0237(7) 0.0034(5) 0.0106(6) 0.0063(5)
I11 0.0250(8) 0.0238(7) 0.0261(8) 0.0103(6) 0.0078(6) 0.0088(6)
I6 0.0212(7) 0.0226(7) 0.0207(7) 0.0074(6) 0.0060(6) 0.0086(6)
I3 0.0230(8) 0.0245(7) 0.0229(8) 0.0082(6) 0.0066(6) 0.0078(6)
I14 0.0211(7) 0.0226(7) 0.0292(8) 0.0111(6) 0.0095(6) 0.0078(6)
I20 0.0348(9) 0.0305(8) 0.0231(8) -0.0035(6) 0.0076(7) 0.0146(7)
I13 0.0434(10) 0.0247(8) 0.0310(9) -0.0029(6) 0.0196(7) 0.0071(7)
I8 0.0370(9) 0.0310(8) 0.0266(8) 0.0094(7) 0.0004(7) 0.0100(7)
I4 0.0387(9) 0.0280(8) 0.0236(8) -0.0037(6) 0.0115(6) 0.0098(6)
I17 0.0379(10) 0.0337(9) 0.0420(10) 0.0173(7) 0.0204(8) 0.0104(7)
I10 0.0261(8) 0.0490(10) 0.0392(10) 0.0240(8) 0.0082(7) 0.0180(7)
I18 0.0356(9) 0.0279(8) 0.0484(10) -0.0132(7) 0.0249(8) 0.0003(7)
I19 0.0264(8) 0.0317(8) 0.0393(9) 0.0101(7) 0.0156(7) 0.0034(6)
Na1 0.038(5) 0.021(4) 0.019(4) -0.002(3) 0.011(4) 0.008(4)
Na2 0.035(5) 0.029(4) 0.019(4) 0.005(4) 0.012(4) 0.011(4)
O1 0.039(9) 0.016(7) 0.017(8) 0.000(6) 0.013(7) 0.002(6)
O7 0.020(8) 0.027(8) 0.019(8) 0.001(6) -0.001(6) 0.013(6)
O2 0.027(9) 0.027(8) 0.020(8) 0.006(6) 0.003(7) 0.001(7)
O4 0.034(9) 0.017(7) 0.028(9) 0.000(6) 0.007(7) 0.008(6)
O9 0.021(8) 0.028(8) 0.023(8) 0.009(6) 0.011(6) 0.011(6)
O6 0.032(8) 0.033(8) 0.013(7) 0.013(6) 0.010(6) 0.018(7)
O3 0.042(10) 0.024(8) 0.015(7) 0.007(6) 0.014(7) -0.001(7)
O11 0.023(8) 0.027(8) 0.023(8) 0.006(6) 0.005(6) 0.011(6)
O8 0.037(10) 0.035(9) 0.029(9) 0.012(7) 0.015(7) 0.019(7)
O10 0.024(8) 0.032(8) 0.029(9) 0.004(7) 0.011(7) 0.012(7)
O12 0.033(9) 0.029(8) 0.021(8) 0.004(6) 0.008(7) 0.012(7)
O5 0.023(8) 0.028(8) 0.026(8) 0.009(6) 0.011(7) 0.005(6)
N4 0.040(12) 0.034(11) 0.020(10) -0.001(8) 0.017(9) 0.007(9)
C30 0.022(11) 0.019(10) 0.028(12) -0.005(9) 0.008(9) 0.007(9)
C25 0.034(13) 0.019(10) 0.017(11) 0.002(8) 0.009(9) 0.005(9)
N1 0.035(8) 0.034(8) 0.027(8) 0.009(7) 0.011(7) 0.010(6)
C19 0.021(8) 0.023(8) 0.021(8) 0.011(7) 0.001(7) 0.007(6)
C34 0.028(9) 0.028(8) 0.017(8) 0.002(7) 0.006(7) 0.002(7)
C5 0.022(11) 0.015(10) 0.026(12) 0.009(9) 0.014(9) 0.002(8)
C21 0.022(8) 0.032(8) 0.028(9) 0.005(7) 0.001(7) 0.013(7)
C32 0.034(13) 0.029(11) 0.013(10) 0.009(9) 0.013(9) 0.010(10)
C31 0.031(8) 0.023(8) 0.023(8) 0.009(7) 0.008(7) 0.005(7)
C39 0.036(15) 0.024(12) 0.053(17) -0.002(12) 0.006(13) 0.014(11)
C35 0.032(14) 0.054(16) 0.028(14) -0.002(12) 0.014(11) 0.018(12)
C10 0.026(12) 0.023(11) 0.038(14) 0.010(10) 0.016(10) 0.012(9)
C13 0.028(9) 0.031(8) 0.026(8) 0.011(7) 0.019(7) 0.007(7)
C27 0.045(15) 0.035(13) 0.026(13) -0.002(10) 0.012(11) 0.017(11)
C22 0.029(9) 0.028(8) 0.036(9) 0.007(7) 0.010(7) 0.018(7)
C24 0.036(14) 0.023(11) 0.027(13) -0.002(9) 0.007(10) 0.007(10)
C37 0.051(17) 0.047(16) 0.016(12) -0.005(11) 0.007(11) 0.005(13)
C17 0.029(12) 0.029(12) 0.021(12) -0.011(9) -0.010(9) 0.013(10)
C29 0.025(8) 0.026(8) 0.015(7) -0.002(6) 0.013(6) 0.003(6)
C15 0.046(15) 0.028(12) 0.033(13) 0.009(10) 0.032(12) 0.015(11)
C26 0.030(13) 0.016(10) 0.043(15) -0.010(10) 0.003(11) 0.008(9)
C11 0.033(14) 0.012(11) 0.071(19) 0.008(11) 0.014(13) 0.001(9)
C41 0.020(8) 0.024(8) 0.024(8) 0.000(7) 0.006(7) -0.001(7)
C12 0.024(8) 0.031(8) 0.030(9) 0.012(7) 0.016(7) 0.003(7)
C18 0.041(14) 0.022(11) 0.018(11) -0.002(9) 0.004(10) -0.004(10)
C4 0.032(13) 0.034(13) 0.023(12) 0.000(10) 0.000(10) 0.008(10)
C16 0.021(11) 0.027(11) 0.021(11) -0.006(9) 0.005(9) 0.002(9)
N2 0.049(9) 0.042(9) 0.050(9) 0.000(7) 0.016(7) 0.018(7)
C44 0.060(19) 0.059(18) 0.024(14) -0.009(12) 0.007(13) 0.014(15)
C6 0.049(16) 0.050(16) 0.020(13) 0.007(11) 0.015(11) 0.012(13)
C46 0.029(13) 0.045(15) 0.049(16) 0.001(12) 0.030(12) 0.006(11)
C40 0.019(8) 0.014(7) 0.021(8) 0.001(6) 0.003(6) 0.002(6)
C47 0.014(10) 0.030(11) 0.018(11) -0.007(9) -0.005(8) 0.003(9)
C23 0.035(14) 0.023(11) 0.032(13) -0.004(10) 0.027(11) 0.006(10)
C33 0.021(8) 0.027(8) 0.020(8) 0.005(6) 0.016(6) 0.012(6)
C20 0.042(14) 0.015(10) 0.024(12) 0.000(9) 0.006(10) 0.014(10)
C36 0.020(11) 0.050(14) 0.021(12) 0.014(10) 0.011(9) 0.018(10)
C14 0.063(17) 0.020(11) 0.021(12) 0.007(9) 0.011(11) 0.007(11)
C8 0.040(15) 0.021(12) 0.07(2) 0.006(12) 0.023(14) -0.009(11)
C2 0.031(13) 0.031(12) 0.028(13) 0.009(10) 0.015(10) 0.009(10)
N3 0.066(10) 0.045(9) 0.055(10) 0.003(8) 0.014(8) 0.021(8)
C3 0.021(8) 0.028(8) 0.022(8) 0.006(7) 0.000(6) 0.012(7)
C9 0.048(17) 0.043(15) 0.025(14) 0.009(11) 0.007(12) 0.004(13)
C28 0.041(14) 0.015(10) 0.027(12) -0.001(9) 0.004(11) -0.002(10)
C45 0.055(11) 0.051(10) 0.053(11) 0.009(8) 0.018(8) 0.013(8)
C38 0.048(15) 0.021(11) 0.021(12) -0.011(9) -0.004(11) -0.002(10)
C7 0.041(9) 0.031(9) 0.035(9) -0.007(7) 0.007(8) 0.001(7)
C43 0.044(10) 0.039(9) 0.038(9) -0.003(7) 0.013(8) 0.016(8)
C1 0.032(9) 0.026(8) 0.028(9) 0.008(7) 0.002(7) 0.010(7)
C48 0.07(2) 0.023(12) 0.038(15) 0.001(11) 0.024(14) 0.014(12)
C42 0.035(12) 0.043(12) 0.050(13) -0.016(10) 0.024(10) 0.016(10)

loop_
_atom_type_symbol
_atom_type_description
_atom_type_scat_dispersion_real
_atom_type_scat_dispersion_imag
_atom_type_scat_source
C C 0.0033 0.0016 'International Tables Vol C Tables 4.2.6.8 and 6.1.1.4'
H H 0.0000 0.0000 'International Tables Vol C Tables 4.2.6.8 and 6.1.1.4'
Bi Bi -4.1077 10.2566 'International Tables Vol C Tables 4.2.6.8 and 6.1.1.4'
I I -0.4742 1.8119 'International Tables Vol C Tables 4.2.6.8 and 6.1.1.4'
N N 0.0061 0.0033 'International Tables Vol C Tables 4.2.6.8 and 6.1.1.4'
Na Na 0.0362 0.0249 'International Tables Vol C Tables 4.2.6.8 and 6.1.1.4'
O O 0.0106 0.0060 'International Tables Vol C Tables 4.2.6.8 and 6.1.1.4'

loop_
_geom_angle_atom_site_label_1
_geom_angle_atom_site_label_2
_geom_angle_atom_site_label_3
_geom_angle
_geom_angle_site_symmetry_1
_geom_angle_site_symmetry_3
I7 Bi1 I6 90.65(4) . .
I5 Bi1 I7 90.90(4) . .
I5 Bi1 I6 91.22(4) . .
I5 Bi1 I3 176.78(5) . .
I2 Bi1 I7 88.76(4) . .
I2 Bi1 I5 89.71(4) . .
I2 Bi1 I1 91.85(4) . .
I2 Bi1 I6 178.91(5) . .
I2 Bi1 I3 93.38(5) . .
I1 Bi1 I7 178.47(5) . .
I1 Bi1 I5 87.71(4) . .
I1 Bi1 I6 88.76(5) . .
I1 Bi1 I3 93.11(5) . .
I3 Bi1 I7 88.25(4) . .
I3 Bi1 I6 85.69(4) . .
I15 Bi4 I16 90.15(4) . .
I15 Bi4 I12 90.45(4) . .
I15 Bi4 I11 175.62(5) . .
I15 Bi4 I14 90.15(4) . .
I12 Bi4 I16 87.43(4) . .
I12 Bi4 I11 92.15(4) . .
I12 Bi4 I14 178.48(5) . .
I9 Bi4 I16 178.95(5) . .
I9 Bi4 I15 88.99(4) . .
I9 Bi4 I12 91.96(4) . .
I9 Bi4 I11 94.44(5) . .
I9 Bi4 I14 89.44(4) . .
I11 Bi4 I16 86.45(4) . .
I11 Bi4 I14 87.16(4) . .
I14 Bi4 I16 91.17(4) . .
I16 Bi6 I15 85.51(4) . .
I16 Bi6 I2 85.95(4) . 1_655
I16 Bi6 I3 168.36(5) . 1_655
I15 Bi6 I2 82.06(4) . 1_655
I3 Bi6 I15 85.35(4) 1_655 .
I3 Bi6 I2 85.67(4) 1_655 1_655
I20 Bi6 I16 93.21(5) . .
I20 Bi6 I15 176.63(5) . .
I20 Bi6 I2 94.75(5) . 1_655
I20 Bi6 I3 95.52(5) . 1_655
I17 Bi6 I16 94.31(5) . .
I17 Bi6 I15 88.43(5) . .
I17 Bi6 I2 170.44(5) . 1_655
I17 Bi6 I3 92.62(5) . 1_655
I17 Bi6 I20 94.78(6) . .
I7 Bi3 I12 86.39(4) . .
I7 Bi3 I5 85.40(4) . .
I7 Bi3 I11 169.16(5) . .
I5 Bi3 I12 82.64(4) . .
I11 Bi3 I12 85.69(4) . .
I11 Bi3 I5 86.25(4) . .
I13 Bi3 I7 91.22(5) . .
I13 Bi3 I12 94.03(5) . .
I13 Bi3 I5 175.39(5) . .
I13 Bi3 I11 96.71(5) . .
I8 Bi3 I7 94.06(5) . .
I8 Bi3 I12 171.24(5) . .
I8 Bi3 I5 88.67(5) . .
I8 Bi3 I11 92.65(5) . .
I8 Bi3 I13 94.71(6) . .
I1 Bi5 I15 85.18(4) 1_655 .
I1 Bi5 I14 164.91(5) 1_655 .
I14 Bi5 I15 83.55(4) . .
I18 Bi5 I15 89.00(5) . .
I18 Bi5 I1 94.03(5) . 1_655
I18 Bi5 I14 95.79(5) . .
I18 Bi5 I19 94.88(5) . .
I19 Bi5 I15 176.02(5) . .
I19 Bi5 I1 93.66(5) . 1_655
I19 Bi5 I14 96.90(5) . .
I12 Bi2 I5 82.33(4) . .
I9 Bi2 I12 84.89(4) . .
I9 Bi2 I5 83.65(4) . .
I6 Bi2 I12 86.75(4) . .
I6 Bi2 I5 85.53(4) . .
I6 Bi2 I9 167.11(5) . .
I4 Bi2 I12 177.26(5) . .
I4 Bi2 I5 95.58(5) . .
I4 Bi2 I9 93.14(5) . .
I4 Bi2 I6 94.86(5) . .
I10 Bi2 I12 86.59(5) . .
I10 Bi2 I5 168.88(5) . .
I10 Bi2 I9 94.39(5) . .
I10 Bi2 I6 94.88(5) . .
I10 Bi2 I4 95.46(5) . .
Bi6 I16 Bi4 94.34(4) . .
Bi4 I15 Bi6 89.71(4) . .
Bi4 I15 Bi5 90.53(4) . .
Bi6 I15 Bi5 99.47(4) . .
Bi3 I7 Bi1 94.26(4) . .
Bi4 I12 Bi3 88.73(4) . .
Bi4 I12 Bi2 88.85(4) . .
Bi3 I12 Bi2 97.49(4) . .
Bi1 I5 Bi3 89.22(4) . .
Bi1 I5 Bi2 88.91(4) . .
Bi3 I5 Bi2 97.49(4) . .
Bi1 I2 Bi6 87.98(4) . 1_455
Bi1 I1 Bi5 95.48(5) . 1_455
Bi4 I9 Bi2 94.17(4) . .
Bi4 I11 Bi3 93.42(4) . .
Bi2 I6 Bi1 94.13(4) . .
Bi1 I3 Bi6 92.84(4) . 1_455
Bi4 I14 Bi5 95.42(4) . .
O1 Na1 O2 64.5(5) . .
O1 Na1 O4 173.5(5) . .
O1 Na1 O6 57.7(5) . .
O1 Na1 O3 124.8(5) . .
O1 Na1 O5 119.9(6) . .
O2 Na1 O4 115.2(6) . .
O2 Na1 O6 121.7(6) . .
O2 Na1 O3 61.0(5) . .
O2 Na1 O5 171.7(6) . .
O4 Na1 O3 54.2(4) . .
O6 Na1 O4 123.1(5) . .
O6 Na1 O3 177.0(5) . .
O5 Na1 O4 61.3(5) . .
O5 Na1 O6 62.3(5) . .
O5 Na1 O3 115.2(5) . .
N1 Na1 O1 95.8(6) . .
N1 Na1 O2 85.7(6) . .
N1 Na1 O4 90.6(6) . .
N1 Na1 O6 93.4(6) . .
N1 Na1 O3 88.0(6) . .
N1 Na1 O5 86.8(6) . .
N2 Na1 O1 93.7(7) . .
N2 Na1 O2 95.1(7) . .
N2 Na1 O4 79.8(7) . .
N2 Na1 O6 94.9(7) . .
N2 Na1 O3 83.5(7) . .
N2 Na1 O5 91.7(7) . .
N2 Na1 N1 169.8(8) . .
O9 Na2 O7 123.0(5) . .
O9 Na2 O11 120.1(6) . .
O9 Na2 O8 62.8(5) . .
O9 Na2 O10 57.7(5) . .
O9 Na2 O12 175.8(6) . .
O11 Na2 O7 117.0(5) . .
O11 Na2 O8 170.7(6) . .
O11 Na2 O10 62.5(5) . .
O11 Na2 O12 62.1(5) . .
O8 Na2 O7 60.9(5) . .
O8 Na2 O12 115.7(6) . .
O10 Na2 O7 176.3(6) . .
O10 Na2 O8 120.2(6) . .
O10 Na2 O12 124.1(5) . .
O12 Na2 O7 55.0(5) . .
N4 Na2 O7 87.1(6) . .
N4 Na2 O9 97.1(6) . .
N4 Na2 O11 85.3(6) . .
N4 Na2 O8 85.6(6) . .
N4 Na2 O10 96.4(6) . .
N4 Na2 O12 86.6(6) . .
N3 Na2 O7 79.8(7) . .
N3 Na2 O9 96.2(8) . .
N3 Na2 O11 94.0(7) . .
N3 Na2 O8 94.4(8) . .
N3 Na2 O10 96.6(8) . .
N3 Na2 O12 79.9(7) . .
N3 Na2 N4 164.9(9) . .
C20 O1 Na1 121.2(12) . .
C20 O1 C1 116.2(16) . .
C1 O1 Na1 116.2(13) . .
C21 O7 Na2 116.3(11) . .
C40 O7 Na2 117.0(11) . .
C40 O7 C21 118.2(15) . .
C2 O2 Na1 109.0(12) . .
C3 O2 Na1 112.0(12) . .
C3 O2 C2 111.4(16) . .
C10 O4 Na1 117.4(12) . .
C10 O4 C11 114.4(17) . .
C11 O4 Na1 116.2(13) . .
C25 O9 Na2 119.6(12) . .
C25 O9 C24 116.6(16) . .
C24 O9 Na2 119.3(12) . .
C15 O6 Na1 117.3(13) . .
C15 O6 C14 118.8(18) . .
C14 O6 Na1 117.9(14) . .
C5 O3 Na1 118.1(12) . .
C5 O3 C4 115.7(17) . .
C4 O3 Na1 114.9(13) . .
C32 O11 Na2 107.4(11) . .
C33 O11 Na2 111.3(11) . .
C33 O11 C32 112.4(15) . .
C22 O8 Na2 110.2(12) . .
C22 O8 C23 114.7(16) . .
C23 O8 Na2 107.6(13) . .
C30 O10 Na2 120.7(12) . .
C30 O10 C31 115.5(16) . .
C31 O10 Na2 119.0(12) . .
C34 O12 Na2 115.3(12) . .
C35 O12 Na2 118.7(14) . .
C35 O12 C34 114.9(17) . .
C13 O5 Na1 108.0(11) . .
C13 O5 C12 113.7(15) . .
C12 O5 Na1 114.1(12) . .
C47 N4 Na2 175.9(19) . .
O10 C30 C25 112.4(19) . .
O10 C30 C29 127(2) . .
C29 C30 C25 121(2) . .
O9 C25 C30 116.0(19) . .
O9 C25 C26 124.2(19) . .
C26 C25 C30 120(2) . .
C41 N1 Na1 175.3(19) . .
C18 C19 C20 120(2) . .
O12 C34 C33 107.6(17) . .
O3 C5 C10 111.7(19) . .
C6 C5 O3 129(2) . .
C6 C5 C10 119(2) . .
C22 C21 O7 104.1(18) . .
O11 C32 C31 108.4(16) . .
O10 C31 C32 105.4(16) . .
C40 C39 C38 121(2) . .
O12 C35 C40 113(2) . .
C36 C35 O12 126(2) . .
C36 C35 C40 121(2) . .
O4 C10 C5 116.0(19) . .
O4 C10 C9 127(2) . .
C9 C10 C5 117(2) . .
O5 C13 C14 107.9(17) . .
C28 C27 C26 120(2) . .
O8 C22 C21 110.7(19) . .
O9 C24 C23 105.6(18) . .
C38 C37 C36 124(2) . .
C18 C17 C16 117(2) . .
C28 C29 C30 119(2) . .
O6 C15 C16 126(2) . .
O6 C15 C20 118(2) . .
C16 C15 C20 116(2) . .
C25 C26 C27 119(2) . .
O4 C11 C12 106.0(17) . .
N1 C41 C42 178(3) . .
O5 C12 C11 110.2(18) . .
C19 C18 C17 122(2) . .
O3 C4 C3 106.8(18) . .
C15 C16 C17 122(2) . .
C43 N2 Na1 145(2) . .
C7 C6 C5 124(2) . .
O7 C40 C35 115.1(18) . .
C39 C40 O7 125(2) . .
C39 C40 C35 120(2) . .
N4 C47 C48 178(2) . .
O8 C23 C24 108.3(17) . .
O11 C33 C34 107.4(16) . .
O1 C20 C15 109.9(19) . .
C19 C20 O1 128.5(19) . .
C19 C20 C15 122(2) . .
C35 C36 C37 117(2) . .
O6 C14 C13 106.6(19) . .
C9 C8 C7 120(2) . .
O2 C2 C1 107.7(18) . .
C45 N3 Na2 144(2) . .
N7 C53 C54 175(3) . .
O2 C3 C4 107.9(17) . .
C8 C9 C10 121(2) . .
C29 C28 C27 121(2) . .
N3 C45 C46 176(3) . .
C37 C38 C39 117(2) . .
C6 C7 C8 119(3) . .
N2 C43 C44 178(3) . .
O1 C1 C2 107.9(18) . .
N5 C49 C50 170(4) . .
N6 C51 C52 165(4) . .

loop_
_geom_bond_atom_site_label_1
_geom_bond_atom_site_label_2
_geom_bond_distance
_geom_bond_site_symmetry_2
Bi1 I7 3.0956(16) .
Bi1 I5 3.0641(17) .
Bi1 I2 3.0230(16) .
Bi1 I1 3.0468(16) .
Bi1 I6 3.0972(17) .
Bi1 I3 3.0756(17) .
Bi4 I16 3.1042(16) .
Bi4 I15 3.0525(16) .
Bi4 I12 3.0734(16) .
Bi4 I9 3.0523(16) .
Bi4 I11 3.0775(17) .
Bi4 I14 3.0877(17) .
Bi6 I16 3.0620(17) .
Bi6 I15 3.3521(16) .
Bi6 I2 3.4126(17) 1_655
Bi6 I3 3.1062(17) 1_655
Bi6 I20 2.8824(16) .
Bi6 I17 2.8262(18) .
Bi3 I7 3.0860(16) .
Bi3 I12 3.3801(17) .
Bi3 I5 3.3790(16) .
Bi3 I11 3.1291(17) .
Bi3 I13 2.8741(16) .
Bi3 I8 2.8186(18) .
Bi5 I15 3.4003(16) .
Bi5 I1 3.0808(17) 1_655
Bi5 I14 3.1178(17) .
Bi5 I18 2.8344(16) .
Bi5 I19 2.8708(17) .
Bi2 I12 3.3897(16) .
Bi2 I5 3.3906(16) .
Bi2 I9 3.1319(16) .
Bi2 I6 3.0854(17) .
Bi2 I4 2.8581(16) .
Bi2 I10 2.8257(17) .
I2 Bi6 3.4126(17) 1_455
I1 Bi5 3.0807(17) 1_455
I3 Bi6 3.1064(17) 1_455
Na1 O1 2.592(17) .
Na1 O2 2.596(16) .
Na1 O4 2.780(18) .
Na1 O6 2.645(17) .
Na1 O3 2.794(18) .
Na1 O5 2.606(16) .
Na1 N1 2.43(2) .
Na1 N2 2.38(2) .
Na2 O7 2.740(17) .
Na2 O9 2.594(17) .
Na2 O11 2.622(16) .
Na2 O8 2.638(17) .
Na2 O10 2.625(17) .
Na2 O12 2.700(18) .
Na2 N4 2.437(19) .
Na2 N3 2.37(3) .
O1 C20 1.39(3) .
O1 C1 1.45(3) .
O7 C21 1.47(3) .
O7 C40 1.39(2) .
O2 C2 1.43(3) .
O2 C3 1.39(2) .
O4 C10 1.35(3) .
O4 C11 1.41(3) .
O9 C25 1.37(3) .
O9 C24 1.43(3) .
O6 C15 1.35(3) .
O6 C14 1.42(2) .
O3 C5 1.37(2) .
O3 C4 1.41(3) .
O11 C32 1.42(2) .
O11 C33 1.40(2) .
O8 C22 1.39(3) .
O8 C23 1.41(3) .
O10 C30 1.36(2) .
O10 C31 1.42(2) .
O12 C34 1.43(2) .
O12 C35 1.39(3) .
O5 C13 1.41(3) .
O5 C12 1.43(2) .
N4 C47 1.12(3) .
C30 C25 1.40(3) .
C30 C29 1.38(3) .
C25 C26 1.38(3) .
N1 C41 1.13(3) .
C19 C18 1.35(3) .
C19 C20 1.36(3) .
C34 C33 1.48(3) .
C5 C10 1.44(3) .
C5 C6 1.36(3) .
C21 C22 1.44(3) .
C32 C31 1.50(3) .
C39 C40 1.37(3) .
C39 C38 1.39(3) .
C35 C40 1.39(3) .
C35 C36 1.34(3) .
C10 C9 1.40(3) .
C13 C14 1.49(3) .
C27 C26 1.42(3) .
C27 C28 1.38(3) .
C24 C23 1.49(3) .
C37 C36 1.41(3) .
C37 C38 1.35(3) .
N7 C53 1.13(3) .
C17 C18 1.37(3) .
C17 C16 1.40(3) .
C29 C28 1.36(3) .
C15 C16 1.39(3) .
C15 C20 1.41(3) .
C11 C12 1.49(3) .
C41 C42 1.45(3) .
C4 C3 1.52(3) .
N2 C43 1.15(3) .
C44 C43 1.42(4) .
C6 C7 1.34(3) .
C46 C45 1.38(4) .
C47 C48 1.44(3) .
C8 C9 1.39(4) .
C8 C7 1.39(3) .
C2 C1 1.49(3) .
N3 C45 1.24(4) .
C53 C54 1.44(3) .
C49 N5 1.14(4) .
C49 C50 1.46(4) .
C51 N6 1.17(5) .
C51 C52 1.42(5) .

loop_
_twin_individual_id
_twin_individual_mass_fraction_refined
1 0.6323(9)
2 0.3677(9)
